data_7211122
loop_
_publ_author_name
'Munn, Alexis S.'
'Clarkson, Guy J.'
'Millange, Franck'
'Dumont, Yves'
'Walton, Richard I.'

_publ_section_title
;
 M(ii) (M = Mn, Co, Ni) variants of the MIL-53-type structure with
 pyridine-N-oxide as a co-ligand
;
_journal_issue 45
_journal_name_full CrystEngComm
_journal_page_first 9679
_journal_paper_doi 10.1039/c3ce41268g
_journal_volume 15
_journal_year 2013
_chemical_formula_moiety 'C13 H9 Co0.84 Mn0.16 N O5'
_chemical_formula_sum 'C13 H9 Co0.84 Mn0.16 N O5'
_chemical_formula_weight 317.50
_chemical_name_systematic
;
 ?
;
_space_group_crystal_system monoclinic
_space_group_IT_number 15
_space_group_name_Hall '-C 2yc'
_space_group_name_H-M_alt 'C 1 2/c 1'
_symmetry_space_group_name_Hall '-C 2yc'
_symmetry_space_group_name_H-M 'C 1 2/c 1'
_atom_sites_solution_hydrogens geom
_atom_sites_solution_primary direct
_audit_creation_date 2013-06-06
_audit_creation_method
;
  Olex2 1.2
  (compiled 2013.04.25 svn.r2679, GUI svn.r4466)
;
_cell_angle_alpha 90
_cell_angle_beta 108.70(4)
_cell_angle_gamma 90
_cell_formula_units_Z 4
_cell_length_a 20.400(9)
_cell_length_b 9.284(9)
_cell_length_c 7.130(7)
_cell_measurement_reflns_used 41
_cell_measurement_temperature 150(2)
_cell_measurement_theta_max 30.1987
_cell_measurement_theta_min 2.9957
_cell_volume 1279.1(19)
_computing_cell_refinement
;
CrysAlisPro, Agilent Technologies,
Version 1.171.36.20 (release 27-06-2012 CrysAlis171 .NET)
(compiled Jul 11 2012,15:38:31)
;
_computing_data_collection
;
CrysAlisPro, Agilent Technologies,
Version 1.171.36.20 (release 27-06-2012 CrysAlis171 .NET)
(compiled Jul 11 2012,15:38:31)
;
_computing_data_reduction
;
CrysAlisPro, Agilent Technologies,
Version 1.171.36.20 (release 27-06-2012 CrysAlis171 .NET)
(compiled Jul 11 2012,15:38:31)
;
_computing_molecular_graphics
;
O. V. Dolomanov, L. J. Bourhis, R. J. Gildea, J. A. K. Howard and H. Puschmann,
OLEX2: a complete structure solution, refinement and analysis program.
J. Appl. Cryst. (2009). 42, 339-341.
;
_computing_publication_material
;
O. V. Dolomanov, L. J. Bourhis, R. J. Gildea, J. A. K. Howard and H. Puschmann,
OLEX2: a complete structure solution, refinement and analysis program.
J. Appl. Cryst. (2009). 42, 339-341.
;
_computing_structure_refinement
;
SHELXL, G.M. Sheldrick, Acta Cryst.
(2008). A64, 112-122
;
_computing_structure_solution
;
SHELXS, G.M. Sheldrick, Acta Cryst.
(2008). A64, 112-122
;
_diffrn_ambient_temperature 150.15
_diffrn_detector_area_resol_mean 10.2833
_diffrn_measured_fraction_theta_full 0.998
_diffrn_measured_fraction_theta_max 0.963
_diffrn_measurement_details
;
  1 omega    2.00   30.00   1.0000   85.0000
omega____ theta____ kappa____ phi______ frames
    -       11.0058  -57.0000 -150.0000 28

  2 omega  -51.00   31.00   1.0000   85.0000
omega____ theta____ kappa____ phi______ frames
    -       11.0058  -38.0000  150.0000 82

  3 omega   16.00   80.00   1.0000   85.0000
omega____ theta____ kappa____ phi______ frames
    -       11.0058   57.0000   60.0000 64

  4 omega  -58.00   38.00   1.0000   85.0000
omega____ theta____ kappa____ phi______ frames
    -       11.0058  -57.0000  -90.0000 96

  5 omega  -20.00   28.00   1.0000   85.0000
omega____ theta____ kappa____ phi______ frames
    -      -11.9433  -99.0000  -60.0000 48

  6 omega  -98.00  -72.00   1.0000   85.0000
omega____ theta____ kappa____ phi______ frames
    -      -11.9433  178.0000   90.0000 26

  7 omega  -98.00  -69.00   1.0000   85.0000
omega____ theta____ kappa____ phi______ frames
    -      -11.9433  178.0000   30.0000 29

  8 omega  -79.00  -53.00   1.0000   85.0000
omega____ theta____ kappa____ phi______ frames
    -      -11.9433  178.0000    0.0000 26

  9 omega   35.00   98.00   1.0000   85.0000
omega____ theta____ kappa____ phi______ frames
    -       11.0058  178.0000  120.0000 63

 10 omega  -12.00   84.00   1.0000   85.0000
omega____ theta____ kappa____ phi______ frames
    -       11.0058   38.0000 -180.0000 96

 11 omega  -59.00   38.00   1.0000   85.0000
omega____ theta____ kappa____ phi______ frames
    -       11.0058  -57.0000  120.0000 97

 12 omega  -20.00   85.00   1.0000   85.0000
omega____ theta____ kappa____ phi______ frames
    -       11.0058   77.0000 -120.0000 105

 13 omega  -59.00  -26.00   1.0000   85.0000
omega____ theta____ kappa____ phi______ frames
    -      -11.9433  111.0000 -109.0000 33
;
_diffrn_measurement_device_type 'Xcalibur, Ruby, Gemini'
_diffrn_measurement_method '\w scans'
_diffrn_orient_matrix_UB_11 0.0109112000
_diffrn_orient_matrix_UB_12 0.0757085000
_diffrn_orient_matrix_UB_13 0.0047503000
_diffrn_orient_matrix_UB_21 0.0941831000
_diffrn_orient_matrix_UB_22 -0.0051815000
_diffrn_orient_matrix_UB_23 -0.0102884000
_diffrn_orient_matrix_UB_31 -0.0286702000
_diffrn_orient_matrix_UB_32 0.0118316000
_diffrn_orient_matrix_UB_33 -0.0350416000
_diffrn_radiation_monochromator graphite
_diffrn_radiation_type 'Mo K\a'
_diffrn_radiation_wavelength 0.7107
_diffrn_reflns_av_unetI/netI 0.0853
_diffrn_reflns_Laue_measured_fraction_full 0.998
_diffrn_reflns_Laue_measured_fraction_max 0.963
_diffrn_reflns_limit_h_max 28
_diffrn_reflns_limit_h_min -28
_diffrn_reflns_limit_k_max 13
_diffrn_reflns_limit_k_min -13
_diffrn_reflns_limit_l_max 9
_diffrn_reflns_limit_l_min -9
_diffrn_reflns_number 6085
_diffrn_reflns_point_group_measured_fraction_full 0.998
_diffrn_reflns_point_group_measured_fraction_max 0.963
_diffrn_reflns_theta_full 29.500
_diffrn_reflns_theta_max 30.446
_diffrn_reflns_theta_min 3.604
_diffrn_source 'Enhance (Mo) X-ray Source'
_exptl_absorpt_coefficient_mu 1.310
_exptl_absorpt_correction_T_max 1.00000
_exptl_absorpt_correction_T_min 0.91673
_exptl_absorpt_correction_type multi-scan
_exptl_absorpt_process_details
;
CrysAlisPro, Agilent Technologies,
Version 1.171.36.20 (release 27-06-2012 CrysAlis171 .NET)
(compiled Jul 11 2012,15:38:31)
Empirical absorption correction using spherical harmonics,
 implemented in SCALE3 ABSPACK scaling algorithm.
;
_exptl_crystal_colour colourless
_exptl_crystal_colour_primary colourless
_exptl_crystal_density_diffrn 1.649
_exptl_crystal_description block
_exptl_crystal_F_000 643
_exptl_crystal_size_max 0.04
_exptl_crystal_size_mid 0.01
_exptl_crystal_size_min 0.01
_refine_diff_density_max 1.562
_refine_diff_density_min -0.995
_refine_diff_density_rms 0.127
_refine_ls_extinction_method none
_refine_ls_goodness_of_fit_ref 1.036
_refine_ls_hydrogen_treatment constr
_refine_ls_matrix_type full
_refine_ls_number_parameters 95
_refine_ls_number_reflns 6085
_refine_ls_number_restraints 0
_refine_ls_restrained_S_all 1.036
_refine_ls_R_factor_all 0.1090
_refine_ls_R_factor_gt 0.0630
_refine_ls_shift/su_max 0.000
_refine_ls_shift/su_mean 0.000
_refine_ls_structure_factor_coef Fsqd
_refine_ls_weighting_details
;
 w=1/[\s^2^(Fo^2^)+(0.0739P)^2^]
 where P=(Fo^2^+2Fc^2^)/3
;
_refine_ls_weighting_scheme calc
_refine_ls_wR_factor_gt 0.1314
_refine_ls_wR_factor_ref 0.1448
_reflns_Friedel_coverage 0.000
_reflns_number_gt 4176
_reflns_number_total 6085
_reflns_threshold_expression 'I > 2\s(I)'
_cod_data_source_file c3ce41268g.txt
_cod_data_source_block am7
_cod_database_code 7211122
_chemical_oxdiff_formula 'C20 H20 N2 Cl Co'
_olex2_refinement_description
;
1. Fixed Uiso
 At 1.2 times of:
  All C(H) groups
2. Shared sites
{Co1, Mn1}
3. Uiso/Uaniso restraints and constraints
Uanis(Co1) = Uanis(Mn1)
4. Others
 Fixed Sof: Co1(0.42) Mn1(0.08)
5.a Aromatic/amide H refined with riding coordinates:
 C3(H3), C4(H4), C5(H5), C9(H9), C10(H10)
;
_shelx_space_group_comment
;
The symmetry employed for this shelxl refinement is uniquely defined
by the following loop, which should always be used as a source of
symmetry information in preference to the above space-group names.
They are only intended as comments.
;
_shelxl_version_number 2013-2

loop_
_space_group_symop_operation_xyz
'x, y, z'
'-x, y, -z+1/2'
'x+1/2, y+1/2, z'
'-x+1/2, y+1/2, -z+1/2'
'-x, -y, -z'
'x, -y, z-1/2'
'-x+1/2, -y+1/2, -z'
'x+1/2, -y+1/2, z-1/2'

loop_
_atom_site_label
_atom_site_type_symbol
_atom_site_fract_x
_atom_site_fract_y
_atom_site_fract_z
_atom_site_U_iso_or_equiv
_atom_site_adp_type
_atom_site_occupancy
_atom_site_site_symmetry_order
_atom_site_calc_flag
_atom_site_refinement_flags_posn
_atom_site_refinement_flags_adp
_atom_site_refinement_flags_occupancy
_atom_site_disorder_assembly
_atom_site_disorder_group
Co1 Co 0.0000 0.0000 0.0000 0.0121(2) Uani 0.84 2 d S . P A 1
Mn1 Mn 0.0000 0.0000 0.0000 0.0121(2) Uani 0.16 2 d S . P A 2
O1 O 0.0000 0.1180(4) 0.2500 0.0200(8) Uani 1 2 d S T P . .
N2 N 0.0000 0.2605(5) 0.2500 0.0240(10) Uani 1 2 d S T P A .
C3 C -0.0597(3) 0.3298(5) 0.1716(7) 0.0355(11) Uani 1 1 d . . . . .
H3 H -0.1015 0.2774 0.1171 0.043 Uiso 1 1 calc R U . A .
C4 C -0.0604(3) 0.4795(5) 0.1702(8) 0.0410(12) Uani 1 1 d . . . . .
H4 H -0.1025 0.5305 0.1140 0.049 Uiso 1 1 calc R U . . .
C5 C 0.0000 0.5519(8) 0.2500 0.0398(17) Uani 1 2 d S T P . .
H5 H 0.0000 0.6542 0.2500 0.048 Uiso 1 2 calc R U P . .
O6 O 0.07385(16) 0.1453(3) -0.0317(4) 0.0195(6) Uani 1 1 d . . . . .
O7 O 0.08434(14) 0.1207(3) -0.3317(4) 0.0201(7) Uani 1 1 d . . . . .
C7 C 0.10695(19) 0.1502(4) -0.1514(6) 0.0174(8) Uani 1 1 d . . . . .
C8 C 0.18134(19) 0.2018(4) -0.0735(6) 0.0186(8) Uani 1 1 d . . . . .
C9 C 0.2107(3) 0.2421(7) 0.1221(7) 0.0354(13) Uani 1 1 d . . . . .
H9 H 0.1840 0.2365 0.2092 0.042 Uiso 1 1 calc R U . . .
C10 C 0.2214(3) 0.2095(7) -0.1937(7) 0.0374(13) Uani 1 1 d . . . . .
H10 H 0.2026 0.1814 -0.3284 0.045 Uiso 1 1 calc R U . . .

loop_
_atom_site_aniso_label
_atom_site_aniso_U_11
_atom_site_aniso_U_22
_atom_site_aniso_U_33
_atom_site_aniso_U_23
_atom_site_aniso_U_13
_atom_site_aniso_U_12
Co1 0.0095(3) 0.0130(3) 0.0127(3) 0.0005(3) 0.0021(2) -0.0002(4)
Mn1 0.0095(3) 0.0130(3) 0.0127(3) 0.0005(3) 0.0021(2) -0.0002(4)
O1 0.026(2) 0.0182(19) 0.0168(19) 0.000 0.0082(17) 0.000
N2 0.036(3) 0.017(2) 0.022(3) 0.000 0.014(2) 0.000
C3 0.037(3) 0.033(2) 0.038(3) -0.002(2) 0.014(2) -0.001(2)
C4 0.046(3) 0.028(3) 0.049(3) 0.002(2) 0.015(3) 0.012(2)
C5 0.055(5) 0.020(3) 0.044(4) 0.000 0.016(4) 0.000
O6 0.0165(14) 0.0202(16) 0.0228(14) -0.0012(11) 0.0075(11) -0.0018(13)
O7 0.0161(14) 0.0239(16) 0.0191(14) -0.0047(11) 0.0041(11) -0.0076(13)
C7 0.0158(17) 0.0140(17) 0.022(2) 0.0019(15) 0.0053(16) 0.0000(13)
C8 0.0152(18) 0.0204(19) 0.0184(19) -0.0009(16) 0.0032(15) -0.0052(14)
C9 0.019(2) 0.068(4) 0.021(2) -0.008(2) 0.0083(18) -0.013(3)
C10 0.023(3) 0.069(4) 0.019(2) -0.011(2) 0.0064(19) -0.013(3)

loop_
_atom_type_symbol
_atom_type_description
_atom_type_scat_dispersion_real
_atom_type_scat_dispersion_imag
_atom_type_scat_source
C C 0.0033 0.0016 'International Tables Vol C Tables 4.2.6.8 and 6.1.1.4'
H H 0.0000 0.0000 'International Tables Vol C Tables 4.2.6.8 and 6.1.1.4'
N N 0.0061 0.0033 'International Tables Vol C Tables 4.2.6.8 and 6.1.1.4'
O O 0.0106 0.0060 'International Tables Vol C Tables 4.2.6.8 and 6.1.1.4'
Co Co 0.3494 0.9721 'International Tables Vol C Tables 4.2.6.8 and 6.1.1.4'
Mn Mn 0.3368 0.7283 'International Tables Vol C Tables 4.2.6.8 and 6.1.1.4'

loop_
_geom_angle_atom_site_label_1
_geom_angle_atom_site_label_2
_geom_angle_atom_site_label_3
_geom_angle
_geom_angle_site_symmetry_1
_geom_angle_site_symmetry_3
O1 Co1 O1 180.0 . 5
O6 Co1 O1 87.20(11) 5 5
O6 Co1 O1 92.80(11) . 5
O6 Co1 O1 92.80(11) 5 .
O6 Co1 O1 87.20(11) . .
O6 Co1 O6 180.0 . 5
O7 Co1 O1 89.07(11) 2_554 .
O7 Co1 O1 90.93(11) 6_556 .
O7 Co1 O1 89.07(11) 6_556 5
O7 Co1 O1 90.93(11) 2_554 5
O7 Co1 O6 94.69(12) 6_556 5
O7 Co1 O6 85.31(12) 2_554 5
O7 Co1 O6 85.31(12) 6_556 .
O7 Co1 O6 94.69(12) 2_554 .
O7 Co1 O7 180.00(18) 6_556 2_554
Co1 O1 Co1 116.87(18) . 2
N2 O1 Co1 121.57(9) . .
N2 O1 Co1 121.57(9) . 2
N2 O1 Mn1 121.57(9) . 2
O1 N2 C3 118.9(3) . .
O1 N2 C3 118.9(3) . 2
C3 N2 C3 122.1(6) . 2
N2 C3 H3 120.2 . .
N2 C3 C4 119.5(5) . .
C4 C3 H3 120.2 . .
C3 C4 H4 120.5 . .
C5 C4 C3 119.1(5) . .
C5 C4 H4 120.5 . .
C4 C5 C4 120.7(7) . 2
C4 C5 H5 119.7 . .
C4 C5 H5 119.7 2 .
C7 O6 Co1 131.7(3) . .
C7 O7 Co1 132.5(2) . 2_554
C7 O7 Mn1 132.5(2) . 2_554
O6 C7 O7 126.4(4) . .
O6 C7 C8 117.3(3) . .
O7 C7 C8 116.2(3) . .
C9 C8 C7 121.0(4) . .
C10 C8 C7 121.2(4) . .
C10 C8 C9 117.8(4) . .
C8 C9 H9 119.4 . .
C8 C9 C10 121.2(4) . 7
C10 C9 H9 119.4 7 .
C8 C10 C9 121.0(4) . 7
C8 C10 H10 119.5 . .
C9 C10 H10 119.5 7 .

loop_
_geom_bond_atom_site_label_1
_geom_bond_atom_site_label_2
_geom_bond_distance
_geom_bond_site_symmetry_2
Co1 O1 2.092(2) 5
Co1 O1 2.092(2) .
Co1 O6 2.088(3) .
Co1 O6 2.088(3) 5
Co1 O7 2.081(3) 2_554
Co1 O7 2.081(3) 6_556
O1 Co1 2.092(2) 2
O1 Mn1 2.092(2) 2
O1 N2 1.323(6) .
N2 C3 1.331(6) .
N2 C3 1.331(6) 2
C3 H3 0.9500 .
C3 C4 1.390(7) .
C4 H4 0.9500 .
C4 C5 1.357(7) .
C5 C4 1.357(7) 2
C5 H5 0.9500 .
O6 C7 1.247(5) .
O7 Co1 2.081(3) 2_554
O7 Mn1 2.081(3) 2_554
O7 C7 1.249(5) .
C7 C8 1.517(5) .
C8 C9 1.381(6) .
C8 C10 1.362(6) .
C9 H9 0.9500 .
C9 C10 1.388(6) 7
C10 C9 1.388(6) 7
C10 H10 0.9500 .

loop_
_diffrn_oxdiff_twin_id
_diffrn_oxdiff_twin_ratio
_diffrn_oxdiff_twin_reflns_isolated
_diffrn_oxdiff_twin_reflns_overlapped
1 0.5936 7577 7936
2 0.4064 7579 7936
